data_2011030
loop_
_publ_author_name
'Kani, Yoshiyuki'
'Ohba, Shigeru'
'Ito, Sayo'
'Nishida, Yuzo'

_publ_section_title
;
 Four copper(II) complexes with potentially tetradentate tripodal
 ligands
;
_journal_issue 6
_journal_name_full 'Acta Crystallographica Section C'
_journal_page_first e233
_journal_page_last e235
_journal_paper_doi 10.1107/S010827010000603X
_journal_volume 56
_journal_year 2000
_chemical_formula_iupac '[Cu (C14 H17 N3 O) Cl]2 [Cu Cl4]'
_chemical_formula_moiety '2(C14 H17 N3 O Cu Cl), Cu Cl4'
_chemical_formula_sum 'C28 H34 Cl6 Cu3 N6 O2'
_chemical_formula_weight 889.98
_space_group_IT_number 15
_symmetry_cell_setting monoclinic
_symmetry_space_group_name_Hall '-C 2yc'
_symmetry_space_group_name_H-M 'C 1 2/c 1'
_cell_angle_alpha 90
_cell_angle_beta 102.430(10)
_cell_angle_gamma 90
_cell_formula_units_Z 4
_cell_length_a 23.377(4)
_cell_length_b 9.204(2)
_cell_length_c 16.361(3)
_cell_measurement_reflns_used 25
_cell_measurement_temperature 295
_cell_measurement_theta_max 15
_cell_measurement_theta_min 10
_cell_volume 3437.7(11)
_computing_cell_refinement 'MSC/AFC Diffractometer Control Software'
_computing_data_collection
;
MSC/AFC Diffractometer Control Software
(Molecular Structure Corporation, 1993)
;
_computing_data_reduction 'TEXSAN (Molecular Structure Corporation, 1999)'
_computing_publication_material TEXSAN
_computing_structure_refinement TEXSAN
_computing_structure_solution 'DIRDIF94 (Beurskens et al., 1994)'
_diffrn_measured_fraction_theta_full .9995
_diffrn_measured_fraction_theta_max .9995
_diffrn_measurement_device_type 'Rigaku AFC-5S'
_diffrn_measurement_method \q-2\q
_diffrn_radiation_type MoK\a
_diffrn_radiation_wavelength .71073
_diffrn_reflns_av_R_equivalents .041
_diffrn_reflns_limit_h_max 30
_diffrn_reflns_limit_h_min 0
_diffrn_reflns_limit_k_max 12
_diffrn_reflns_limit_k_min 0
_diffrn_reflns_limit_l_max 21
_diffrn_reflns_limit_l_min -21
_diffrn_reflns_number 4290
_diffrn_reflns_theta_full 27.5
_diffrn_reflns_theta_max 27.5
_diffrn_standards_decay_% 0
_diffrn_standards_interval_count 100
_diffrn_standards_number 3
_exptl_absorpt_coefficient_mu 2.343
_exptl_absorpt_correction_T_max .446
_exptl_absorpt_correction_T_min .331
_exptl_absorpt_correction_type integration
_exptl_absorpt_process_details '(Coppens et al., 1965)'
_exptl_crystal_colour 'dark blue'
_exptl_crystal_density_diffrn 1.720
_exptl_crystal_density_method 'not measured'
_exptl_crystal_description plate
_exptl_crystal_size_max .6
_exptl_crystal_size_mid .5
_exptl_crystal_size_min .4
_refine_diff_density_max .51
_refine_diff_density_min -.86
_refine_ls_extinction_method none
_refine_ls_goodness_of_fit_ref 1.00
_refine_ls_hydrogen_treatment noref
_refine_ls_number_parameters 207
_refine_ls_number_reflns 3943
_refine_ls_R_factor_gt .040
_refine_ls_shift/su_max .026
_refine_ls_structure_factor_coef Fsqd
_refine_ls_weighting_details 'w = 1/[\s^2^(Fo^2^) + (0.1(Fo^2^ + 2Fc^2^)/3)^2^]'
_refine_ls_weighting_scheme calc
_refine_ls_wR_factor_ref .131
_reflns_number_gt 3182
_reflns_number_total 3943
_reflns_threshold_expression I>2\s(I)
_cod_data_source_file qa0275.cif
_cod_data_source_block II
_cod_depositor_comments
;

2019-10-18
Z value and formula fixed to values more according to usual
chemical conventions.                 miguel
;
_cod_original_formula_weight 444.99
_cod_original_formula_moiety 'C14 H17 Cl3 Cu1.5 N3 O'
_cod_original_formula_iupac '[Cu (C14 H17 N3 O) Cl] [Cu Cl4]0.5'
_cod_original_formula_units_Z 8
_cod_original_cell_volume 3437.8(10)
_cod_original_sg_symbol_H-M 'C 2/c'
_cod_original_formula_sum 'C14 H17 Cl Cu N3 O, 0.5(Cu Cl4)'
_cod_database_code 2011030
_cod_database_fobs_code 2011030

loop_
_symmetry_equiv_pos_as_xyz
x,y,z
-x,y,1/2-z
-x,-y,-z
x,-y,1/2+z
1/2+x,1/2+y,z
1/2-x,1/2+y,1/2-z
1/2-x,1/2-y,-z
1/2+x,1/2-y,1/2+z

loop_
_atom_site_label
_atom_site_fract_x
_atom_site_fract_y
_atom_site_fract_z
_atom_site_U_iso_or_equiv
_atom_site_adp_type
_atom_site_occupancy
_atom_site_type_symbol
Cu1 .16739(2) -.34527(4) .44410(2) .03629(9) Uani 1.00 Cu
Cu2 .0000 .14495(5) .2500 .04330(10) Uani 1.00 Cu
Cl1 .23894(4) -.47170(10) .40455(6) .0664(3) Uani 1.00 Cl
Cl2 .04792(4) -.01008(9) .18383(6) .0505(2) Uani 1.00 Cl
Cl3 .02483(5) .30640(10) .35798(9) .0771(3) Uani 1.00 Cl
O1 .08743(10) -.4067(3) .34060(10) .0459(6) Uani 1.00 O
N1 .17770(10) -.1594(3) .3872(2) .0433(6) Uani 1.00 N
N2 .10540(10) -.2297(3) .48820(10) .0370(6) Uani 1.00 N
N3 .15790(10) -.4811(3) .53570(10) .0384(6) Uani 1.00 N
C1 .2114(2) -.1383(4) .3306(2) .0544(9) Uani 1.00 C
C2 .2169(2) -.0066(5) .2952(2) .0670(10) Uani 1.00 C
C3 .1884(2) .1106(5) .3186(3) .0700(10) Uani 1.00 C
C4 .1530(2) .0919(4) .3759(2) .0588(10) Uani 1.00 C
C5 .14820(10) -.0459(4) .4088(2) .0444(7) Uani 1.00 C
C6 .1109(2) -.0725(4) .4712(2) .0515(9) Uani 1.00 C
C7 .11700(10) -.2617(4) .5791(2) .0427(7) Uani 1.00 C
C8 .13010(10) -.4214(3) .5918(2) .0388(7) Uani 1.00 C
C9 .11560(10) -.5015(4) .6554(2) .0497(8) Uani 1.00 C
C10 .1297(2) -.6470(4) .6623(2) .0556(9) Uani 1.00 C
C11 .1584(2) -.7077(4) .6058(2) .0554(10) Uani 1.00 C
C12 .1722(2) -.6226(4) .5433(2) .0480(8) Uani 1.00 C
C13 .04630(10) -.2871(4) .4459(2) .0422(7) Uani 1.00 C
C14 .04260(10) -.3085(4) .3536(2) .0465(8) Uani 1.00 C
H1 .073(2) -.502(2) .348(3) .0714 Uiso 1.00 H
H2 .2324 -.2196 .3148 .0653 Uiso 1.00 H
H3 .2406 .0038 .2543 .0806 Uiso 1.00 H
H4 .1928 .2049 .2957 .0838 Uiso 1.00 H
H5 .1321 .1727 .3925 .0705 Uiso 1.00 H
H6 .0726 -.0333 .4496 .0619 Uiso 1.00 H
H7 .1283 -.0244 .5226 .0619 Uiso 1.00 H
H8 .1499 -.2058 .6077 .0512 Uiso 1.00 H
H9 .0832 -.2373 .6007 .0512 Uiso 1.00 H
H10 .0959 -.4564 .6945 .0596 Uiso 1.00 H
H11 .1196 -.7049 .7059 .0667 Uiso 1.00 H
H12 .1688 -.8088 .6098 .0665 Uiso 1.00 H
H13 .1926 -.6655 .5043 .0576 Uiso 1.00 H
H14 .0398 -.3786 .4706 .0507 Uiso 1.00 H
H15 .0168 -.2192 .4535 .0507 Uiso 1.00 H
H16 .0476 -.2166 .3283 .0558 Uiso 1.00 H
H17 .0049 -.3479 .3283 .0558 Uiso 1.00 H

loop_
_atom_site_aniso_label
_atom_site_aniso_U_11
_atom_site_aniso_U_22
_atom_site_aniso_U_33
_atom_site_aniso_U_12
_atom_site_aniso_U_13
_atom_site_aniso_U_23
Cu1 .0339(2) .0451(2) .0347(2) .00360(10) .01800(10) -.00120(10)
Cu2 .0406(3) .0293(2) .0645(4) .0000 .0212(3) .0000
Cl1 .0593(5) .0875(7) .0635(5) .0276(5) .0380(4) .0041(5)
Cl2 .0553(4) .0391(4) .0642(5) -.0014(3) .0284(4) -.0048(3)
Cl3 .0633(6) .0598(6) .1180(9) -.0185(5) .0412(6) -.0426(6)
O1 .0460(10) .0530(10) .0420(10) -.0011(9) .0158(8) -.0045(10)
N1 .0420(10) .0530(10) .0380(10) -.0110(10) .0150(10) -.0010(10)
N2 .0380(10) .0400(10) .0370(10) .0035(9) .0163(9) .0001(9)
N3 .0380(10) .0450(10) .0350(10) .0046(10) .0125(9) -.0015(9)
C1 .050(2) .079(2) .038(2) -.018(2) .0160(10) -.0020(10)
C2 .066(2) .091(2) .046(2) -.031(2) .016(2) .010(2)
C3 .077(3) .070(2) .060(2) -.025(2) .007(2) .024(2)
C4 .064(2) .049(2) .059(2) -.009(2) .0040(10) .009(2)
C5 .044(2) .0470(10) .0420(10) -.0110(10) .0070(10) -.0010(10)
C6 .059(2) .0410(10) .061(2) .0000(10) .029(2) -.0010(10)
C7 .047(2) .0490(10) .0350(10) .0030(10) .0180(10) -.0050(10)
C8 .0350(10) .0510(10) .0330(10) .0040(10) .0120(10) .0000(10)
C9 .045(2) .066(2) .041(2) .0070(10) .0170(10) .0120(10)
C10 .048(2) .065(2) .054(2) .0020(10) .0120(10) .018(2)
C11 .059(2) .045(2) .061(2) .003(2) .0090(10) .0070(10)
C12 .050(2) .0480(10) .047(2) .0080(10) .0110(10) -.0060(10)
C13 .0360(10) .050(2) .0440(10) .0060(10) .0150(10) .0050(10)
C14 .043(2) .052(2) .0440(10) .0030(10) .0070(10) .0030(10)

loop_
_atom_type_symbol
_atom_type_description
_atom_type_scat_dispersion_real
_atom_type_scat_dispersion_imag
_atom_type_scat_source
Cu Cu .320 1.265
;International Tables for Crystallography
(1992, Vol. C)
;
Cl Cl .148 .159
;International Tables for Crystallography
(1992, Vol. C)
;
O O .011 .006
;International Tables for Crystallography
(1992, Vol. C)
;
N N .006 .003
;International Tables for Crystallography
(1992, Vol. C)
;
C C .003 .002
;International Tables for Crystallography
(1992, Vol. C)
;
H H .000 .000
;International Tables for Crystallography
(1992, Vol. C)
;

loop_
_geom_angle_atom_site_label_1
_geom_angle_atom_site_label_2
_geom_angle_atom_site_label_3
_geom_angle_site_symmetry_1
_geom_angle_site_symmetry_3
_geom_angle
_geom_angle_publ_flag
Cl1 Cu1 O1 . . 101.40(10) no
Cl1 Cu1 N1 . . 97.90(10) no
Cl1 Cu1 N2 . . 176.20(10) no
Cl1 Cu1 N3 . . 95.90(10) no
O1 Cu1 N1 . . 91.60(10) no
O1 Cu1 N2 . . 82.10(10) no
O1 Cu1 N3 . . 101.20(10) no
N1 Cu1 N2 . . 83.40(10) no
N1 Cu1 N3 . . 159.00(10) no
N2 Cu1 N3 . . 81.90(10) no
Cl2 Cu2 Cl2 . 2_555 100.60(10) no
Cl2 Cu2 Cl3 . . 136.00(10) no
Cl2 Cu2 Cl3 . 2_555 96.40(10) no
Cl2 Cu2 Cl3 2_555 . 96.40(10) no
Cl2 Cu2 Cl3 2_555 2_555 136.00(10) no
Cl3 Cu2 Cl3 . 2_555 98.90(10) no
Cu1 O1 C14 . . 103.9(2) no
Cu1 O1 H1 . . 112(2) no
C14 O1 H1 . . 105(2) no
Cu1 N1 C1 . . 126.3(3) no
Cu1 N1 C5 . . 115.2(2) no
C1 N1 C5 . . 118.5(3) no
Cu1 N2 C6 . . 110.1(2) no
Cu1 N2 C7 . . 105.1(2) no
Cu1 N2 C13 . . 107.8(2) no
C6 N2 C7 . . 112.2(2) no
C6 N2 C13 . . 111.4(2) no
C7 N2 C13 . . 110.1(2) no
Cu1 N3 C8 . . 113.7(2) no
Cu1 N3 C12 . . 127.5(2) no
C8 N3 C12 . . 118.6(3) no
N1 C1 C2 . . 122.8(4) no
N1 C1 H2 . . 118.6 no
C2 C1 H2 . . 118.6 no
C1 C2 C3 . . 119.1(3) no
C1 C2 H3 . . 120.4 no
C3 C2 H3 . . 120.4 no
C2 C3 C4 . . 119.3(4) no
C2 C3 H4 . . 120.3 no
C4 C3 H4 . . 120.3 no
C3 C4 C5 . . 118.9(4) no
C3 C4 H5 . . 120.6 no
C5 C4 H5 . . 120.6 no
N1 C5 C4 . . 121.3(3) no
N1 C5 C6 . . 117.4(3) no
C4 C5 C6 . . 121.3(3) no
N2 C6 C5 . . 112.0(3) no
N2 C6 H6 . . 108.8 no
N2 C6 H7 . . 108.8 no
C5 C6 H6 . . 108.9 no
C5 C6 H7 . . 108.9 no
H6 C6 H7 . . 109.5 no
N2 C7 C8 . . 108.7(2) no
N2 C7 H8 . . 109.7 no
N2 C7 H9 . . 109.7 no
C8 C7 H8 . . 109.7 no
C8 C7 H9 . . 109.7 no
H8 C7 H9 . . 109.5 no
N3 C8 C7 . . 114.6(2) no
N3 C8 C9 . . 121.9(3) no
C7 C8 C9 . . 123.5(3) no
C8 C9 C10 . . 119.4(3) no
C8 C9 H10 . . 120.3 no
C10 C9 H10 . . 120.3 no
C9 C10 C11 . . 118.8(3) no
C9 C10 H11 . . 120.6 no
C11 C10 H11 . . 120.6 no
C10 C11 C12 . . 119.6(3) no
C10 C11 H12 . . 120.2 no
C12 C11 H12 . . 120.2 no
N3 C12 C11 . . 121.6(3) no
N3 C12 H13 . . 119.2 no
C11 C12 H13 . . 119.2 no
N2 C13 C14 . . 111.0(2) no
N2 C13 H14 . . 109.1 no
N2 C13 H15 . . 109.1 no
C14 C13 H14 . . 109.1 no
C14 C13 H15 . . 109.1 no
H14 C13 H15 . . 109.5 no
O1 C14 C13 . . 110.1(2) no
O1 C14 H16 . . 109.3 no
O1 C14 H17 . . 109.3 no
C13 C14 H16 . . 109.3 no
C13 C14 H17 . . 109.3 no
H16 C14 H17 . . 109.5 no

loop_
_geom_bond_atom_site_label_1
_geom_bond_atom_site_label_2
_geom_bond_site_symmetry_1
_geom_bond_site_symmetry_2
_geom_bond_distance
_geom_bond_publ_flag
Cu1 Cl1 . . 2.2440(10) yes
Cu1 O1 . . 2.306(2) yes
Cu1 N1 . . 1.987(3) yes
Cu1 N2 . . 2.050(2) yes
Cu1 N3 . . 2.001(3) yes
Cu2 Cl2 . 2_555 2.2330(10) no
Cu2 Cl2 . . 2.2330(10) no
Cu2 Cl3 . 2_555 2.2860(10) no
Cu2 Cl3 . . 2.2860(10) no
O1 C14 . . 1.434(4) no
O1 H1 . . .958(8) no
N1 C1 . . 1.352(4) no
N1 C5 . . 1.340(4) no
N2 C6 . . 1.485(4) no
N2 C7 . . 1.482(4) no
N2 C13 . . 1.501(4) no
N3 C8 . . 1.349(4) no
N3 C12 . . 1.344(4) no
C1 C2 . . 1.362(6) no
C1 H2 . . .960 no
C2 C3 . . 1.365(7) no
C2 H3 . . .960 no
C3 C4 . . 1.388(6) no
C3 H4 . . .960 no
C4 C5 . . 1.392(5) no
C4 H5 . . .960 no
C5 C6 . . 1.498(4) no
C6 H6 . . .960 no
C6 H7 . . .960 no
C7 C8 . . 1.507(4) no
C7 H8 . . .960 no
C7 H9 . . .960 no
C8 C9 . . 1.375(4) no
C9 C10 . . 1.378(5) no
C9 H10 . . .960 no
C10 C11 . . 1.373(6) no
C10 H11 . . .960 no
C11 C12 . . 1.380(5) no
C11 H12 . . .960 no
C12 H13 . . .960 no
C13 C14 . . 1.507(4) no
C13 H14 . . .960 no
C13 H15 . . .960 no
C14 H16 . . .960 no
C14 H17 . . .960 no

loop_
_geom_contact_atom_site_label_1
_geom_contact_atom_site_label_2
_geom_contact_distance
_geom_contact_site_symmetry_2
Cl1 C5 3.583(3) 7_546
Cl2 C14 3.440(3) 2_555
Cl3 O1 3.061(3) 1_565
Cl3 C4 3.546(4) .
Cl3 C14 3.571(4) 1_565
O1 C10 3.312(4) 4_544
O1 C9 3.347(4) 4_544
N3 C1 3.529(4) 7_546
N3 C2 3.570(5) 7_546
C1 C10 3.588(5) 4_544
C2 C12 3.487(5) 7_546
C3 C12 3.544(6) 7_546
C9 H1 3.51(4) 4_545
C14 C14 3.542(6) 2_555
